data_8106738
loop_
_publ_author_name
'Zhang, Yun-Peng'
'Li, Bing'

_publ_section_title
;
 The crystal structure of (S)-2-benzylsuccinic acid, C11H12O4
;
_journal_issue 6
_journal_name_full 'Zeitschrift f\"ur Kristallographie - New Crystal Structures'
_journal_page_first 975
_journal_page_last 976
_journal_paper_doi 10.1515/ncrs-2017-0106
_journal_volume 232
_journal_year 2017
_chemical_absolute_configuration rm
_chemical_formula_sum 'C11 H12 O4'
_chemical_formula_weight 208.21
_space_group_IT_number 19
_space_group_name_Hall 'P 2ac 2ab'
_space_group_name_H-M_alt 'P 21 21 21'
_symmetry_cell_setting orthorhombic
_symmetry_space_group_name_H-M 'P 21 21 21'
_atom_sites_solution_hydrogens geom
_atom_sites_solution_primary direct
_atom_sites_solution_secondary difmap
_cell_angle_alpha 90.00
_cell_angle_beta 90.00
_cell_angle_gamma 90.00
_cell_formula_units_Z 4
_cell_length_a 9.922(2)
_cell_length_b 9.960(2)
_cell_length_c 10.967(2)
_cell_measurement_reflns_used 2468
_cell_measurement_temperature 293(2)
_cell_measurement_theta_max 27.440
_cell_measurement_theta_min 3.44
_cell_volume 1083.8(4)
_computing_cell_refinement RAPID-AUTO
_computing_data_collection 'RAPID-AUTO (Rigaku, 1998)'
_computing_data_reduction 'CrystalStructure (Rigaku/MSC, 2004'
_computing_molecular_graphics SHELXTL
_computing_publication_material SHELXL-97
_computing_structure_refinement 'SHELXL-97 (Sheldrick, 1997)'
_computing_structure_solution 'SHELXS-97 (Sheldrick, 1990)'
_diffrn_ambient_temperature 293(2)
_diffrn_measured_fraction_theta_full 0.997
_diffrn_measured_fraction_theta_max 0.997
_diffrn_measurement_device_type 'Rigaku R-AXIS RAPID'
_diffrn_measurement_method '\w scans'
_diffrn_radiation_monochromator graphite
_diffrn_radiation_source 'fine-focus sealed tube'
_diffrn_radiation_type MoK\a
_diffrn_radiation_wavelength 0.71073
_diffrn_reflns_av_R_equivalents 0.0396
_diffrn_reflns_av_sigmaI/netI 0.0352
_diffrn_reflns_limit_h_max 10
_diffrn_reflns_limit_h_min -12
_diffrn_reflns_limit_k_max 12
_diffrn_reflns_limit_k_min -12
_diffrn_reflns_limit_l_max 14
_diffrn_reflns_limit_l_min -14
_diffrn_reflns_number 10615
_diffrn_reflns_theta_full 27.44
_diffrn_reflns_theta_max 27.44
_diffrn_reflns_theta_min 3.44
_exptl_absorpt_coefficient_mu 0.097
_exptl_absorpt_correction_T_max 0.982
_exptl_absorpt_correction_T_min 0.962
_exptl_absorpt_process_details 'ABSCOR (Higashi, 1995)'
_exptl_crystal_colour colorless
_exptl_crystal_density_diffrn 1.276
_exptl_crystal_density_method 'not measured'
_exptl_crystal_description platelet
_exptl_crystal_F_000 440
_exptl_crystal_size_max 0.400
_exptl_crystal_size_mid 0.400
_exptl_crystal_size_min 0.190
_refine_diff_density_max 0.208
_refine_diff_density_min -0.245
_refine_diff_density_rms 0.053
_refine_ls_abs_structure_details 'Flack H D (1983), Acta Cryst. A39, 876-881'
_refine_ls_abs_structure_Flack 0(3)
_refine_ls_extinction_coef 0.030(6)
_refine_ls_extinction_expression Fc^*^=kFc[1+0.001xFc^2^\l^3^/sin(2\q)]^-1/4^
_refine_ls_extinction_method SHELXL
_refine_ls_goodness_of_fit_ref 1.085
_refine_ls_hydrogen_treatment mixed
_refine_ls_matrix_type full
_refine_ls_number_parameters 137
_refine_ls_number_reflns 2468
_refine_ls_number_restraints 0
_refine_ls_restrained_S_all 1.085
_refine_ls_R_factor_all 0.0986
_refine_ls_R_factor_gt 0.0505
_refine_ls_shift/su_max 0.000
_refine_ls_shift/su_mean 0.000
_refine_ls_structure_factor_coef Fsqd
_refine_ls_weighting_details 'calc w=1/[\s^2^(Fo^2^)+(0.0779P)^2^+0.3609P] where P=(Fo^2^+2Fc^2^)/3'
_refine_ls_weighting_scheme calc
_refine_ls_wR_factor_gt 0.1277
_refine_ls_wR_factor_ref 0.1861
_reflns_number_gt 1466
_reflns_number_total 2468
_reflns_threshold_expression >2sigma(I)
_cod_data_source_file suppl_ncrs-2017-0106_suppl.cif
_cod_data_source_block 3
_cod_original_cell_volume 1083.9(4)
_cod_original_sg_symbol_H-M P212121
_cod_database_code 8106738
_check for

loop_
_symmetry_equiv_pos_as_xyz
'x, y, z'
'-x+1/2, -y, z+1/2'
'-x, y+1/2, -z+1/2'
'x+1/2, -y+1/2, -z'

loop_
_atom_site_label
_atom_site_type_symbol
_atom_site_fract_x
_atom_site_fract_y
_atom_site_fract_z
_atom_site_U_iso_or_equiv
_atom_site_adp_type
_atom_site_occupancy
_atom_site_symmetry_multiplicity
_atom_site_calc_flag
_atom_site_refinement_flags
_atom_site_disorder_assembly
_atom_site_disorder_group
O4 O 0.7878(2) 0.3354(2) 0.4531(2) 0.0644(7) Uani 1 1 d . . .
H4A H 0.8434 0.2755 0.4631 0.097 Uiso 1 1 calc R . .
O3 O 0.8093(3) 0.3531(3) 0.6540(2) 0.0717(8) Uani 1 1 d . . .
O2 O 0.4629(3) 0.3607(2) 0.5359(2) 0.0642(7) Uani 1 1 d . . .
O1 O 0.4610(3) 0.3699(3) 0.3337(2) 0.0789(9) Uani 1 1 d . . .
H1A H 0.4154 0.3020 0.3425 0.118 Uiso 1 1 calc R . .
C4 C 0.7670(3) 0.3959(3) 0.5545(3) 0.0532(7) Uani 1 1 d . . .
C6 C 0.7307(3) 0.7790(3) 0.5490(3) 0.0523(8) Uani 1 1 d . . .
C2 C 0.5946(3) 0.5294(3) 0.4387(4) 0.0568(8) Uani 1 1 d . . .
H2A H 0.5426 0.6118 0.4409 0.068 Uiso 1 1 calc R . .
H2B H 0.6467 0.5292 0.3638 0.068 Uiso 1 1 calc R . .
C1 C 0.4999(3) 0.4121(3) 0.4377(3) 0.0514(7) Uani 1 1 d . . .
C3 C 0.6909(3) 0.5270(3) 0.5471(3) 0.0511(7) Uani 1 1 d . . .
H3A H 0.6381 0.5377 0.6220 0.061 Uiso 1 1 calc R . .
C11 C 0.7159(4) 0.8596(3) 0.4482(4) 0.0648(9) Uani 1 1 d . . .
H11A H 0.7449 0.8289 0.3725 0.078 Uiso 1 1 calc R . .
C7 C 0.6860(4) 0.8261(4) 0.6591(3) 0.0697(11) Uani 1 1 d . . .
H7A H 0.6956 0.7731 0.7283 0.084 Uiso 1 1 calc R . .
C5 C 0.7958(3) 0.6421(3) 0.5406(4) 0.0609(9) Uani 1 1 d . . .
H5A H 0.8599 0.6320 0.6068 0.073 Uiso 1 1 calc R . .
H5B H 0.8451 0.6355 0.4644 0.073 Uiso 1 1 calc R . .
C10 C 0.6587(4) 0.9857(4) 0.4576(5) 0.0763(11) Uani 1 1 d . . .
H10A H 0.6504 1.0393 0.3886 0.092 Uiso 1 1 calc R . .
C8 C 0.6263(5) 0.9523(4) 0.6689(4) 0.0788(12) Uani 1 1 d . . .
H8A H 0.5948 0.9826 0.7438 0.095 Uiso 1 1 calc R . .
C9 C 0.6144(4) 1.0317(3) 0.5671(5) 0.0744(11) Uani 1 1 d . . .
H9A H 0.5762 1.1167 0.5731 0.089 Uiso 1 1 calc R . .

loop_
_atom_site_aniso_label
_atom_site_aniso_U_11
_atom_site_aniso_U_22
_atom_site_aniso_U_33
_atom_site_aniso_U_23
_atom_site_aniso_U_13
_atom_site_aniso_U_12
O4 0.0767(16) 0.0590(13) 0.0576(14) -0.0088(12) -0.0076(13) 0.0188(11)
O3 0.0950(19) 0.0644(16) 0.0555(14) -0.0039(12) -0.0101(13) 0.0211(15)
O2 0.0700(16) 0.0600(14) 0.0627(15) 0.0022(13) 0.0033(12) -0.0120(12)
O1 0.095(2) 0.0776(17) 0.0638(16) -0.0011(14) -0.0094(14) -0.0289(16)
C4 0.0602(18) 0.0429(15) 0.0566(19) -0.0033(17) 0.0003(17) 0.0011(13)
C6 0.0597(19) 0.0407(14) 0.0565(19) -0.0014(16) -0.0048(17) -0.0062(13)
C2 0.0648(19) 0.0394(14) 0.066(2) 0.0053(17) -0.0057(19) -0.0036(13)
C1 0.0514(16) 0.0442(15) 0.0584(19) -0.0015(17) -0.0014(16) 0.0004(12)
C3 0.0563(17) 0.0379(14) 0.0590(19) -0.0045(16) 0.0040(17) -0.0007(12)
C11 0.074(2) 0.0587(19) 0.062(2) 0.005(2) 0.0022(19) -0.0088(17)
C7 0.097(3) 0.055(2) 0.058(2) 0.0024(18) -0.008(2) 0.004(2)
C5 0.0530(19) 0.0471(17) 0.082(2) -0.0067(19) -0.0001(18) -0.0064(14)
C10 0.085(3) 0.061(2) 0.083(3) 0.024(2) -0.008(3) -0.009(2)
C8 0.095(3) 0.061(2) 0.081(3) -0.014(2) 0.006(2) 0.005(2)
C9 0.065(2) 0.0452(17) 0.113(3) 0.004(2) -0.009(3) 0.0003(16)

loop_
_atom_type_symbol
_atom_type_description
_atom_type_scat_dispersion_real
_atom_type_scat_dispersion_imag
_atom_type_scat_source
C C 0.0033 0.0016 'International Tables Vol C Tables 4.2.6.8 and 6.1.1.4'
H H 0.0000 0.0000 'International Tables Vol C Tables 4.2.6.8 and 6.1.1.4'
O O 0.0106 0.0060 'International Tables Vol C Tables 4.2.6.8 and 6.1.1.4'

loop_
_geom_angle_atom_site_label_1
_geom_angle_atom_site_label_2
_geom_angle_atom_site_label_3
_geom_angle
_geom_angle_site_symmetry_1
_geom_angle_site_symmetry_3
C4 O4 H4A 109.5 . .
C1 O1 H1A 109.5 . .
O3 C4 O4 123.1(3) . .
O3 C4 C3 120.7(3) . .
O4 C4 C3 116.1(3) . .
C7 C6 C11 118.3(3) . .
C7 C6 C5 120.1(3) . .
C11 C6 C5 121.6(3) . .
C1 C2 C3 112.7(3) . .
C1 C2 H2A 109.1 . .
C3 C2 H2A 109.1 . .
C1 C2 H2B 109.1 . .
C3 C2 H2B 109.1 . .
H2A C2 H2B 107.8 . .
O2 C1 O1 123.3(3) . .
O2 C1 C2 119.8(3) . .
O1 C1 C2 116.9(3) . .
C4 C3 C2 111.6(3) . .
C4 C3 C5 107.8(3) . .
C2 C3 C5 111.9(3) . .
C4 C3 H3A 108.5 . .
C2 C3 H3A 108.5 . .
C5 C3 H3A 108.5 . .
C6 C11 C10 121.0(4) . .
C6 C11 H11A 119.5 . .
C10 C11 H11A 119.5 . .
C6 C7 C8 121.0(3) . .
C6 C7 H7A 119.5 . .
C8 C7 H7A 119.5 . .
C6 C5 C3 112.1(3) . .
C6 C5 H5A 109.2 . .
C3 C5 H5A 109.2 . .
C6 C5 H5B 109.2 . .
C3 C5 H5B 109.2 . .
H5A C5 H5B 107.9 . .
C9 C10 C11 120.4(4) . .
C9 C10 H10A 119.8 . .
C11 C10 H10A 119.8 . .
C9 C8 C7 119.5(4) . .
C9 C8 H8A 120.2 . .
C7 C8 H8A 120.2 . .
C10 C9 C8 119.8(3) . .
C10 C9 H9A 120.1 . .
C8 C9 H9A 120.1 . .

loop_
_geom_bond_atom_site_label_1
_geom_bond_atom_site_label_2
_geom_bond_distance
_geom_bond_site_symmetry_2
O4 C4 1.281(4) .
O4 H4A 0.8200 .
O3 C4 1.244(4) .
O2 C1 1.248(4) .
O1 C1 1.275(4) .
O1 H1A 0.8200 .
C4 C3 1.511(4) .
C6 C7 1.369(5) .
C6 C11 1.374(5) .
C6 C5 1.512(4) .
C2 C1 1.500(4) .
C2 C3 1.526(5) .
C2 H2A 0.9700 .
C2 H2B 0.9700 .
C3 C5 1.550(4) .
C3 H3A 0.9800 .
C11 C10 1.382(5) .
C11 H11A 0.9300 .
C7 C8 1.394(5) .
C7 H7A 0.9300 .
C5 H5A 0.9700 .
C5 H5B 0.9700 .
C10 C9 1.358(6) .
C10 H10A 0.9300 .
C8 C9 1.373(6) .
C8 H8A 0.9300 .
C9 H9A 0.9300 .

loop_
_geom_hbond_atom_site_label_D
_geom_hbond_atom_site_label_H
_geom_hbond_atom_site_label_A
_geom_hbond_distance_DH
_geom_hbond_distance_HA
_geom_hbond_distance_DA
_geom_hbond_angle_DHA
_geom_hbond_site_symmetry_A
O4 H4A O2 0.82 1.80 2.617(3) 172.4 4_556
O1 H1A O3 0.82 1.87 2.687(4) 174.4 4_456
